data_4085076
loop_
_publ_author_name
'Tahara, Keishiro'
'Terashita, Nazuna'
'Akita, Tetsuhiro'
'Katao, Shohei'
'Kikuchi, Jun-ichi'
'Tokunaga, Ken'

_publ_section_title
;
 Electrochemistry, Charge Transfer Properties, and Theoretical
 Investigation of a Macrocyclic Boronate Dimer of
 1&#x2032;,1&#x2034;-Biferrocenediboronic Acid and Related Ferrocenyl
 Boronate Complexes
;
_journal_issue 1
_journal_name_full Organometallics
_journal_page_first 299
_journal_paper_doi 10.1021/om501129a
_journal_volume 34
_journal_year 2015
_chemical_formula_moiety 'C20 H16 Br2 Fe2'
_chemical_formula_sum 'C20 H16 Br2 Fe2'
_chemical_formula_weight 527.85
_space_group_IT_number 14
_symmetry_cell_setting monoclinic
_symmetry_Int_Tables_number 14
_symmetry_space_group_name_Hall '-P 2yn'
_symmetry_space_group_name_H-M 'P 1 21/n 1'
_atom_sites_solution_hydrogens geom
_atom_sites_solution_primary direct
_atom_sites_solution_secondary difmap
_cell_angle_alpha 90.0000
_cell_angle_beta 98.3028(8)
_cell_angle_gamma 90.0000
_cell_formula_units_Z 2
_cell_length_a 8.7559(2)
_cell_length_b 10.5611(3)
_cell_length_c 9.3255(2)
_cell_measurement_reflns_used 7954
_cell_measurement_temperature 123
_cell_measurement_theta_max 27.47
_cell_measurement_theta_min 3.04
_cell_volume 853.31(4)
_computing_cell_refinement 'RAPID AUTO'
_computing_data_collection 'RAPID AUTO (Rigaku, ????)'
_computing_data_reduction 'RAPID AUTO'
_computing_molecular_graphics 'CrystalStructure 4.0'
_computing_publication_material 'CrystalStructure 4.0 (Rigaku, 2010)'
_computing_structure_refinement 'SHELXL97 (Sheldrick, 2008)'
_computing_structure_solution 'SHELXS97 (Sheldrick, 2008)'
_diffrn_ambient_temperature 123
_diffrn_detector_area_resol_mean 10.000
_diffrn_measured_fraction_theta_full 0.999
_diffrn_measured_fraction_theta_max 0.999
_diffrn_measurement_device_type 'Rigaku R-AXIS RAPID'
_diffrn_measurement_method \w
_diffrn_radiation_type 'Mo K\a'
_diffrn_radiation_wavelength 0.71075
_diffrn_reflns_av_R_equivalents 0.0354
_diffrn_reflns_limit_h_max 11
_diffrn_reflns_limit_h_min -9
_diffrn_reflns_limit_k_max 13
_diffrn_reflns_limit_k_min -13
_diffrn_reflns_limit_l_max 12
_diffrn_reflns_limit_l_min -12
_diffrn_reflns_number 8291
_diffrn_reflns_theta_full 27.46
_diffrn_reflns_theta_max 27.47
_diffrn_standards_number 0
_exptl_absorpt_coefficient_mu 6.392
_exptl_absorpt_correction_T_max 0.360
_exptl_absorpt_correction_T_min 0.184
_exptl_absorpt_correction_type multi-scan
_exptl_absorpt_process_details 'ABSCOR (Rigaku, 1995)'
_exptl_crystal_colour brown
_exptl_crystal_density_diffrn 2.054
_exptl_crystal_density_method 'not measured'
_exptl_crystal_description block
_exptl_crystal_F_000 516.00
_exptl_crystal_size_max 0.190
_exptl_crystal_size_mid 0.170
_exptl_crystal_size_min 0.160
_refine_diff_density_max 3.010
_refine_diff_density_min -0.920
_refine_ls_extinction_method none
_refine_ls_goodness_of_fit_ref 1.086
_refine_ls_hydrogen_treatment constr
_refine_ls_number_parameters 109
_refine_ls_number_reflns 1956
_refine_ls_number_restraints 0
_refine_ls_R_factor_gt 0.0438
_refine_ls_shift/su_max 0.001
_refine_ls_structure_factor_coef Fsqd
_refine_ls_weighting_details 'w = 1/[\s^2^(Fo^2^)+(0.0820P)^2^+0.0963P] where P=(Fo^2^+2Fc^2^)/3'
_refine_ls_weighting_scheme calc
_refine_ls_wR_factor_ref 0.1013
_reflns_number_gt 1886
_reflns_number_total 1956
_reflns_threshold_expression F^2^>2.0\s(F^2^)
_cod_data_source_file om501129a_si_003.cif
_cod_data_source_block Br2BiFc
_cod_depositor_comments 'Adding full bibliography for 4085076--4085078.cif.'
_cod_database_code 4085076

loop_
_symmetry_equiv_pos_site_id
_symmetry_equiv_pos_as_xyz
1 +X,+Y,+Z
2 1/2-X,1/2+Y,1/2-Z
3 -X,-Y,-Z
4 1/2+X,1/2-Y,1/2+Z

loop_
_atom_site_label
_atom_site_type_symbol
_atom_site_fract_x
_atom_site_fract_y
_atom_site_fract_z
_atom_site_U_iso_or_equiv
_atom_site_adp_type
_atom_site_occupancy
_atom_site_symmetry_multiplicity
_atom_site_calc_flag
_atom_site_refinement_flags
Br1 Br 0.24029(3) 0.11029(2) 0.82202(2) 0.02158(15) Uani 1.0 4 d .
Fe1 Fe 0.28519(3) 0.16435(3) 0.46149(3) 0.01159(15) Uani 1.0 4 d .
C1 C 0.2501(3) 0.2182(2) 0.6624(2) 0.0145(5) Uani 1.0 4 d .
C2 C 0.1225(3) 0.2582(2) 0.5589(2) 0.0160(5) Uani 1.0 4 d .
C3 C 0.1845(3) 0.34015(19) 0.4601(3) 0.0177(5) Uani 1.0 4 d .
C4 C 0.3473(3) 0.3493(2) 0.5020(3) 0.0175(5) Uani 1.0 4 d .
C5 C 0.3886(3) 0.2732(2) 0.6290(3) 0.0162(4) Uani 1.0 4 d .
C6 C 0.4318(3) 0.01370(19) 0.4482(3) 0.0153(4) Uani 1.0 4 d .
C7 C 0.2776(3) -0.0289(3) 0.4550(3) 0.0178(5) Uani 1.0 4 d .
C8 C 0.1778(3) 0.0225(3) 0.3345(3) 0.0210(5) Uani 1.0 4 d .
C9 C 0.2689(3) 0.0979(3) 0.2531(3) 0.0196(5) Uani 1.0 4 d .
C10 C 0.4255(3) 0.0934(2) 0.3228(3) 0.0179(5) Uani 1.0 4 d .
H2 H 0.0174 0.2349 0.5564 0.0192 Uiso 1.0 4 calc R
H3 H 0.1267 0.3817 0.3796 0.0212 Uiso 1.0 4 calc R
H4 H 0.4164 0.3975 0.4540 0.0210 Uiso 1.0 4 calc R
H5 H 0.4894 0.2617 0.6807 0.0194 Uiso 1.0 4 calc R
H7 H 0.2469 -0.0825 0.5276 0.0214 Uiso 1.0 4 calc R
H8 H 0.0698 0.0087 0.3125 0.0252 Uiso 1.0 4 calc R
H9 H 0.2321 0.1436 0.1673 0.0235 Uiso 1.0 4 calc R
H10 H 0.5105 0.1358 0.2915 0.0214 Uiso 1.0 4 calc R

loop_
_atom_site_aniso_label
_atom_site_aniso_U_11
_atom_site_aniso_U_22
_atom_site_aniso_U_33
_atom_site_aniso_U_12
_atom_site_aniso_U_13
_atom_site_aniso_U_23
Br1 0.0209(2) 0.0288(3) 0.0154(2) -0.00131(8) 0.00366(12) 0.00569(7)
Fe1 0.0111(2) 0.0122(3) 0.0113(2) 0.00106(9) 0.00102(13) -0.00109(10)
C1 0.0162(11) 0.0154(10) 0.0119(9) 0.0014(8) 0.0022(8) -0.0006(7)
C2 0.0136(10) 0.0179(10) 0.0162(10) 0.0031(8) 0.0013(8) -0.0033(8)
C3 0.0214(12) 0.0141(11) 0.0165(11) 0.0047(8) -0.0007(8) -0.0017(8)
C4 0.0207(11) 0.0136(10) 0.0180(11) -0.0019(9) 0.0023(9) -0.0021(8)
C5 0.0164(10) 0.0161(10) 0.0150(10) -0.0009(8) -0.0014(8) -0.0022(8)
C6 0.0155(10) 0.0144(10) 0.0163(10) 0.0020(8) 0.0025(8) -0.0026(8)
C7 0.0168(11) 0.0154(10) 0.0206(12) 0.0006(8) 0.0006(9) -0.0029(8)
C8 0.0168(11) 0.0202(11) 0.0239(11) 0.0010(9) -0.0044(9) -0.0086(9)
C9 0.0220(12) 0.0239(12) 0.0122(11) 0.0058(9) -0.0001(9) -0.0055(8)
C10 0.0193(12) 0.0213(10) 0.0133(11) 0.0056(9) 0.0035(8) -0.0012(8)

loop_
_atom_type_symbol
_atom_type_description
_atom_type_scat_dispersion_real
_atom_type_scat_dispersion_imag
_atom_type_scat_source
C C 0.0033 0.0016
;
International Tables for Crystallography
(1992, Vol. C, Tables 4.2.6.8 and 6.1.1.4)
;
H H 0.0000 0.0000
;
International Tables for Crystallography
(1992, Vol. C, Table 6.1.1.4)
;
Br Br -0.2901 2.4595
;
International Tables for Crystallography
(1992, Vol. C, Tables 4.2.6.8 and 6.1.1.4)
;
Fe Fe 0.3463 0.8444
;
International Tables for Crystallography
(1992, Vol. C, Tables 4.2.6.8 and 6.1.1.4)
;

loop_
_geom_angle_atom_site_label_1
_geom_angle_atom_site_label_2
_geom_angle_atom_site_label_3
_geom_angle
_geom_angle_publ_flag
_geom_angle_site_symmetry_1
_geom_angle_site_symmetry_3
C1 Fe1 C2 41.11(8) yes . .
C1 Fe1 C3 68.27(9) yes . .
C1 Fe1 C4 68.49(10) yes . .
C1 Fe1 C5 40.86(9) yes . .
C1 Fe1 C6 116.86(9) yes . .
C1 Fe1 C7 107.42(9) yes . .
C1 Fe1 C8 128.43(10) yes . .
C1 Fe1 C9 166.94(10) yes . .
C1 Fe1 C10 150.67(9) yes . .
C2 Fe1 C3 40.67(9) yes . .
C2 Fe1 C4 68.92(10) yes . .
C2 Fe1 C5 69.46(9) yes . .
C2 Fe1 C6 151.46(9) yes . .
C2 Fe1 C7 118.30(9) yes . .
C2 Fe1 C8 108.60(9) yes . .
C2 Fe1 C9 128.81(9) yes . .
C2 Fe1 C10 166.76(9) yes . .
C3 Fe1 C4 40.68(9) yes . .
C3 Fe1 C5 68.84(9) yes . .
C3 Fe1 C6 165.59(9) yes . .
C3 Fe1 C7 152.94(9) yes . .
C3 Fe1 C8 119.71(9) yes . .
C3 Fe1 C9 109.38(9) yes . .
C3 Fe1 C10 128.46(10) yes . .
C4 Fe1 C5 41.05(9) yes . .
C4 Fe1 C6 126.65(9) yes . .
C4 Fe1 C7 164.82(9) yes . .
C4 Fe1 C8 152.89(9) yes . .
C4 Fe1 C9 118.74(10) yes . .
C4 Fe1 C10 107.31(10) yes . .
C5 Fe1 C6 105.62(9) yes . .
C5 Fe1 C7 126.42(9) yes . .
C5 Fe1 C8 165.44(9) yes . .
C5 Fe1 C9 151.54(10) yes . .
C5 Fe1 C10 116.63(9) yes . .
C6 Fe1 C7 40.89(9) yes . .
C6 Fe1 C8 68.82(9) yes . .
C6 Fe1 C9 68.75(9) yes . .
C6 Fe1 C10 40.90(9) yes . .
C7 Fe1 C8 40.81(9) yes . .
C7 Fe1 C9 68.46(9) yes . .
C7 Fe1 C10 68.65(9) yes . .
C8 Fe1 C9 40.55(10) yes . .
C8 Fe1 C10 68.60(10) yes . .
C9 Fe1 C10 40.83(10) yes . .
Br1 C1 Fe1 126.26(12) yes . .
Br1 C1 C2 126.21(17) yes . .
Br1 C1 C5 123.96(15) yes . .
Fe1 C1 C2 70.50(12) yes . .
Fe1 C1 C5 70.28(12) yes . .
C2 C1 C5 109.83(18) yes . .
Fe1 C2 C1 68.39(12) yes . .
Fe1 C2 C3 69.77(13) yes . .
C1 C2 C3 106.41(19) yes . .
Fe1 C3 C2 69.56(12) yes . .
Fe1 C3 C4 69.42(13) yes . .
C2 C3 C4 108.82(19) yes . .
Fe1 C4 C3 69.90(12) yes . .
Fe1 C4 C5 69.25(12) yes . .
C3 C4 C5 108.1(2) yes . .
Fe1 C5 C1 68.86(12) yes . .
Fe1 C5 C4 69.69(12) yes . .
C1 C5 C4 106.82(18) yes . .
Fe1 C6 C6 125.03(15) yes . 3_656
Fe1 C6 C7 68.95(13) yes . .
Fe1 C6 C10 69.21(13) yes . .
C6 C6 C7 126.70(19) yes 3_656 .
C6 C6 C10 126.1(2) yes 3_656 .
C7 C6 C10 107.13(18) yes . .
Fe1 C7 C6 70.16(13) yes . .
Fe1 C7 C8 69.93(13) yes . .
C6 C7 C8 108.6(2) yes . .
Fe1 C8 C7 69.27(13) yes . .
Fe1 C8 C9 69.71(13) yes . .
C7 C8 C9 107.9(2) yes . .
Fe1 C9 C8 69.74(14) yes . .
Fe1 C9 C10 69.53(13) yes . .
C8 C9 C10 108.3(2) yes . .
Fe1 C10 C6 69.89(13) yes . .
Fe1 C10 C9 69.64(14) yes . .
C6 C10 C9 108.1(2) yes . .
Fe1 C2 H2 126.585 no . .
C1 C2 H2 126.797 no . .
C3 C2 H2 126.794 no . .
Fe1 C3 H3 127.014 no . .
C2 C3 H3 125.591 no . .
C4 C3 H3 125.589 no . .
Fe1 C4 H4 126.472 no . .
C3 C4 H4 125.935 no . .
C5 C4 H4 125.938 no . .
Fe1 C5 H5 126.415 no . .
C1 C5 H5 126.587 no . .
C4 C5 H5 126.597 no . .
Fe1 C7 H7 125.799 no . .
C6 C7 H7 125.702 no . .
C8 C7 H7 125.696 no . .
Fe1 C8 H8 126.525 no . .
C7 C8 H8 126.066 no . .
C9 C8 H8 126.069 no . .
Fe1 C9 H9 126.426 no . .
C8 C9 H9 125.865 no . .
C10 C9 H9 125.872 no . .
Fe1 C10 H10 126.122 no . .
C6 C10 H10 125.932 no . .
C9 C10 H10 125.931 no . .

loop_
_geom_bond_atom_site_label_1
_geom_bond_atom_site_label_2
_geom_bond_distance
_geom_bond_publ_flag
_geom_bond_site_symmetry_2
Br1 C1 1.886(2) yes .
Fe1 C1 2.024(2) yes .
Fe1 C2 2.052(3) yes .
Fe1 C3 2.055(2) yes .
Fe1 C4 2.048(3) yes .
Fe1 C5 2.042(2) yes .
Fe1 C6 2.059(2) yes .
Fe1 C7 2.043(3) yes .
Fe1 C8 2.052(3) yes .
Fe1 C9 2.051(3) yes .
Fe1 C10 2.050(3) yes .
C1 C2 1.431(3) yes .
C1 C5 1.420(4) yes .
C2 C3 1.427(4) yes .
C3 C4 1.426(4) yes .
C4 C5 1.434(3) yes .
C6 C6 1.453(3) yes 3_656
C6 C7 1.433(3) yes .
C6 C10 1.436(3) yes .
C7 C8 1.428(3) yes .
C8 C9 1.422(4) yes .
C9 C10 1.431(4) yes .
C2 H2 0.950 no .
C3 H3 0.950 no .
C4 H4 0.950 no .
C5 H5 0.950 no .
C7 H7 0.950 no .
C8 H8 0.950 no .
C9 H9 0.950 no .
C10 H10 0.950 no .

loop_
_geom_contact_atom_site_label_1
_geom_contact_atom_site_label_2
_geom_contact_distance
_geom_contact_publ_flag
_geom_contact_site_symmetry_2
C5 C6 3.535(3) no 3_656
C7 C10 3.156(3) no 3_656
Br1 C3 3.509(2) no 2_546
Br1 C4 3.353(3) no 2_546
C2 C10 3.566(4) no 4_455
C3 Br1 3.509(2) no 2_556
C3 C9 3.430(4) no 2_555
C4 Br1 3.353(3) no 2_556
C4 C9 3.590(4) no 2_555
C9 C3 3.430(4) no 2_545
C9 C4 3.590(4) no 2_545
C10 C2 3.566(4) no 4_554
Br1 H2 3.2060 no .
Br1 H5 3.1431 no .
Br1 H7 3.4253 no .
C1 H3 3.2074 no .
C1 H4 3.2095 no .
C1 H7 3.4136 no .
C2 H4 3.2352 no .
C2 H5 3.2489 no .
C2 H8 3.4826 no .
C3 H5 3.2344 no .
C3 H9 3.5029 no .
C4 H2 3.2383 no .
C4 H10 3.4342 no .
C5 H2 3.2485 no .
C5 H3 3.2316 no .
C6 H5 3.3912 no .
C6 H5 3.2593 no 3_656
C6 H7 2.8827 no 3_656
C6 H8 3.2393 no .
C6 H9 3.2373 no .
C6 H10 2.8782 no 3_656
C7 H5 3.5434 no 3_656
C7 H9 3.2201 no .
C7 H10 3.2261 no .
C7 H10 3.0061 no 3_656
C8 H2 3.4826 no .
C8 H10 3.2271 no .
C9 H3 3.5142 no .
C9 H7 3.2189 no .
C10 H4 3.4423 no .
C10 H7 3.2256 no .
C10 H7 3.0054 no 3_656
C10 H8 3.2286 no .
H2 H3 2.5489 no .
H2 H8 3.3748 no .
H3 H4 2.5364 no .
H3 H9 3.4101 no .
H4 H5 2.5584 no .
H4 H10 3.3140 no .
H7 H8 2.5411 no .
H7 H10 2.5767 no 3_656
H8 H9 2.5377 no .
H9 H10 2.5447 no .
Br1 H2 3.4362 no 4_555
Br1 H3 3.3493 no 4_555
Br1 H4 3.4812 no 2_546
Br1 H4 3.2521 no 4_455
Br1 H7 3.5303 no 2_556
Br1 H8 3.0888 no 3_556
Br1 H9 3.2497 no 1_556
Br1 H10 3.3402 no 4_455
Fe1 H5 3.4950 no 4_454
C1 H7 3.5732 no 2_556
C1 H10 2.9932 no 4_455
C2 H5 3.5571 no 4_454
C2 H8 3.5782 no 3_556
C2 H10 2.7448 no 4_455
C3 H5 3.0945 no 4_454
C3 H9 3.5302 no 2_555
C4 H4 3.3695 no 3_666
C4 H8 3.5464 no 2_555
C4 H8 3.5778 no 4_555
C4 H9 3.5088 no 2_555
C4 H9 3.4980 no 4_555
C5 H3 3.3282 no 4_555
C5 H8 3.1571 no 4_555
C5 H9 3.1041 no 4_555
C6 H3 3.3314 no 2_545
C7 H2 3.3666 no 3_556
C7 H3 3.4762 no 2_545
C8 H2 3.4420 no 3_556
C8 H3 3.1798 no 2_545
C8 H4 3.0034 no 2_545
C8 H5 3.0479 no 4_454
C9 H2 3.5167 no 4_554
C9 H3 2.8120 no 2_545
C9 H4 3.1526 no 2_545
C9 H5 2.8577 no 4_454
C10 H2 3.2686 no 4_554
C10 H3 2.9186 no 2_545
H2 Br1 3.4362 no 4_454
H2 C7 3.3666 no 3_556
H2 C8 3.4420 no 3_556
H2 C9 3.5167 no 4_455
H2 C10 3.2686 no 4_455
H2 H5 3.4767 no 4_454
H2 H7 2.8349 no 3_556
H2 H8 2.9940 no 3_556
H2 H9 3.1147 no 4_455
H2 H10 2.5910 no 4_455
H3 Br1 3.3493 no 4_454
H3 C5 3.3282 no 4_454
H3 C6 3.3314 no 2_555
H3 C7 3.4762 no 2_555
H3 C8 3.1798 no 2_555
H3 C9 2.8120 no 2_555
H3 C10 2.9186 no 2_555
H3 H5 2.5567 no 4_454
H3 H9 3.0855 no 2_555
H3 H10 3.2606 no 2_555
H4 Br1 3.4812 no 2_556
H4 Br1 3.2521 no 4_554
H4 C4 3.3695 no 3_666
H4 C8 3.0034 no 2_555
H4 C9 3.1526 no 2_555
H4 H4 2.6838 no 3_666
H4 H8 2.7679 no 2_555
H4 H8 3.5586 no 4_555
H4 H9 3.0490 no 2_555
H4 H9 3.1935 no 4_555
H5 Fe1 3.4950 no 4_555
H5 C2 3.5571 no 4_555
H5 C3 3.0945 no 4_555
H5 C8 3.0479 no 4_555
H5 C9 2.8577 no 4_555
H5 H2 3.4767 no 4_555
H5 H3 2.5567 no 4_555
H5 H8 2.7630 no 4_555
H5 H9 2.3689 no 4_555
H7 Br1 3.5303 no 2_546
H7 C1 3.5732 no 2_546
H7 H2 2.8349 no 3_556
H7 H8 3.4222 no 3_556
H7 H9 3.4357 no 2_545
H8 Br1 3.0888 no 3_556
H8 C2 3.5782 no 3_556
H8 C4 3.5464 no 2_545
H8 C4 3.5778 no 4_454
H8 C5 3.1571 no 4_454
H8 H2 2.9940 no 3_556
H8 H4 2.7679 no 2_545
H8 H4 3.5586 no 4_454
H8 H5 2.7630 no 4_454
H8 H7 3.4222 no 3_556
H9 Br1 3.2497 no 1_554
H9 C3 3.5302 no 2_545
H9 C4 3.5088 no 2_545
H9 C4 3.4980 no 4_454
H9 C5 3.1041 no 4_454
H9 H2 3.1147 no 4_554
H9 H3 3.0855 no 2_545
H9 H4 3.0490 no 2_545
H9 H4 3.1935 no 4_454
H9 H5 2.3689 no 4_454
H9 H7 3.4357 no 2_555
H10 Br1 3.3402 no 4_554
H10 C1 2.9932 no 4_554
H10 C2 2.7448 no 4_554
H10 H2 2.5910 no 4_554
H10 H3 3.2606 no 2_545

loop_
_geom_torsion_atom_site_label_1
_geom_torsion_atom_site_label_2
_geom_torsion_atom_site_label_3
_geom_torsion_atom_site_label_4
_geom_torsion
_geom_torsion_publ_flag
_geom_torsion_site_symmetry_1
_geom_torsion_site_symmetry_3
_geom_torsion_site_symmetry_4
C1 Fe1 C2 C1 0.00(10) no . . .
C1 Fe1 C2 C3 118.02(15) no . . .
C2 Fe1 C1 Br1 121.17(19) no . . .
C2 Fe1 C1 C2 0.00(9) no . . .
C2 Fe1 C1 C5 -120.61(16) no . . .
C1 Fe1 C3 C2 -38.67(9) no . . .
C1 Fe1 C3 C4 81.84(10) no . . .
C3 Fe1 C1 Br1 159.43(16) no . . .
C3 Fe1 C1 C2 38.26(9) no . . .
C3 Fe1 C1 C5 -82.34(10) no . . .
C1 Fe1 C4 C3 -81.27(10) no . . .
C1 Fe1 C4 C5 38.26(9) no . . .
C4 Fe1 C1 Br1 -156.66(16) no . . .
C4 Fe1 C1 C2 82.17(10) no . . .
C4 Fe1 C1 C5 -38.44(9) no . . .
C1 Fe1 C5 C1 0.00(10) no . . .
C1 Fe1 C5 C4 -118.28(15) no . . .
C5 Fe1 C1 Br1 -118.23(19) no . . .
C5 Fe1 C1 C2 120.61(16) no . . .
C5 Fe1 C1 C5 0.00(9) no . . .
C1 Fe1 C6 C6 -34.95(19) no . . 3_656
C1 Fe1 C6 C7 85.86(10) no . . .
C1 Fe1 C6 C10 -155.21(8) no . . .
C6 Fe1 C1 Br1 -35.36(16) no . . .
C6 Fe1 C1 C2 -156.53(8) no . . .
C6 Fe1 C1 C5 82.86(11) no . . .
C1 Fe1 C7 C6 -111.17(9) no . . .
C1 Fe1 C7 C8 129.30(9) no . . .
C7 Fe1 C1 Br1 7.82(15) no . . .
C7 Fe1 C1 C2 -113.35(9) no . . .
C7 Fe1 C1 C5 126.05(9) no . . .
C1 Fe1 C8 C7 -70.47(13) no . . .
C1 Fe1 C8 C9 170.21(9) no . . .
C8 Fe1 C1 Br1 48.03(18) no . . .
C8 Fe1 C1 C2 -73.14(13) no . . .
C8 Fe1 C1 C5 166.25(9) no . . .
C1 Fe1 C10 C6 49.8(3) no . . .
C1 Fe1 C10 C9 169.08(14) no . . .
C10 Fe1 C1 Br1 -69.4(3) no . . .
C10 Fe1 C1 C2 169.39(14) no . . .
C10 Fe1 C1 C5 48.8(3) no . . .
C2 Fe1 C3 C2 0.00(9) no . . .
C2 Fe1 C3 C4 120.51(15) no . . .
C3 Fe1 C2 C1 -118.02(15) no . . .
C3 Fe1 C2 C3 -0.00(9) no . . .
C2 Fe1 C4 C3 -36.99(9) no . . .
C2 Fe1 C4 C5 82.54(10) no . . .
C4 Fe1 C2 C1 -81.02(10) no . . .
C4 Fe1 C2 C3 37.00(8) no . . .
C2 Fe1 C5 C1 37.18(8) no . . .
C2 Fe1 C5 C4 -81.11(10) no . . .
C5 Fe1 C2 C1 -36.96(9) no . . .
C5 Fe1 C2 C3 81.06(9) no . . .
C2 Fe1 C6 C6 -68.2(3) no . . 3_656
C2 Fe1 C6 C7 52.62(19) no . . .
C2 Fe1 C6 C10 171.55(13) no . . .
C6 Fe1 C2 C1 48.0(2) no . . .
C6 Fe1 C2 C3 166.06(13) no . . .
C2 Fe1 C7 C6 -154.45(8) no . . .
C2 Fe1 C7 C8 86.02(11) no . . .
C7 Fe1 C2 C1 84.26(10) no . . .
C7 Fe1 C2 C3 -157.72(8) no . . .
C2 Fe1 C8 C7 -112.07(10) no . . .
C2 Fe1 C8 C9 128.61(9) no . . .
C8 Fe1 C2 C1 127.72(9) no . . .
C8 Fe1 C2 C3 -114.26(9) no . . .
C2 Fe1 C9 C8 -71.90(13) no . . .
C2 Fe1 C9 C10 168.47(9) no . . .
C9 Fe1 C2 C1 168.41(10) no . . .
C9 Fe1 C2 C3 -73.57(13) no . . .
C3 Fe1 C4 C3 0.00(10) no . . .
C3 Fe1 C4 C5 119.53(17) no . . .
C4 Fe1 C3 C2 -120.51(16) no . . .
C4 Fe1 C3 C4 0.00(10) no . . .
C3 Fe1 C5 C1 80.83(10) no . . .
C3 Fe1 C5 C4 -37.45(9) no . . .
C5 Fe1 C3 C2 -82.72(10) no . . .
C5 Fe1 C3 C4 37.79(9) no . . .
C3 Fe1 C7 C6 172.65(15) no . . .
C3 Fe1 C7 C8 53.1(3) no . . .
C7 Fe1 C3 C2 47.2(3) no . . .
C7 Fe1 C3 C4 167.72(15) no . . .
C3 Fe1 C8 C7 -155.24(10) no . . .
C3 Fe1 C8 C9 85.45(12) no . . .
C8 Fe1 C3 C2 84.21(12) no . . .
C8 Fe1 C3 C4 -155.28(9) no . . .
C3 Fe1 C9 C8 -113.40(10) no . . .
C3 Fe1 C9 C10 126.98(10) no . . .
C9 Fe1 C3 C2 127.61(10) no . . .
C9 Fe1 C3 C4 -111.89(11) no . . .
C3 Fe1 C10 C6 166.43(9) no . . .
C3 Fe1 C10 C9 -74.26(13) no . . .
C10 Fe1 C3 C2 169.45(9) no . . .
C10 Fe1 C3 C4 -70.04(13) no . . .
C4 Fe1 C5 C1 118.28(16) no . . .
C4 Fe1 C5 C4 0.00(11) no . . .
C5 Fe1 C4 C3 -119.53(17) no . . .
C5 Fe1 C4 C5 0.00(10) no . . .
C4 Fe1 C6 C6 47.3(2) no . . 3_656
C4 Fe1 C6 C7 168.07(9) no . . .
C4 Fe1 C6 C10 -73.00(12) no . . .
C6 Fe1 C4 C3 170.55(8) no . . .
C6 Fe1 C4 C5 -69.92(13) no . . .
C4 Fe1 C8 C7 168.03(17) no . . .
C4 Fe1 C8 C9 48.7(3) no . . .
C8 Fe1 C4 C3 52.8(3) no . . .
C8 Fe1 C4 C5 172.37(17) no . . .
C4 Fe1 C9 C8 -157.01(9) no . . .
C4 Fe1 C9 C10 83.36(12) no . . .
C9 Fe1 C4 C3 86.70(12) no . . .
C9 Fe1 C4 C5 -153.77(10) no . . .
C4 Fe1 C10 C6 126.52(9) no . . .
C4 Fe1 C10 C9 -114.18(10) no . . .
C10 Fe1 C4 C3 129.56(10) no . . .
C10 Fe1 C4 C5 -110.91(10) no . . .
C5 Fe1 C6 C6 7.43(18) no . . 3_656
C5 Fe1 C6 C7 128.24(9) no . . .
C5 Fe1 C6 C10 -112.83(9) no . . .
C6 Fe1 C5 C1 -113.20(9) no . . .
C6 Fe1 C5 C4 128.51(9) no . . .
C5 Fe1 C7 C6 -70.07(13) no . . .
C5 Fe1 C7 C8 170.40(9) no . . .
C7 Fe1 C5 C1 -73.48(13) no . . .
C7 Fe1 C5 C4 168.23(9) no . . .
C5 Fe1 C9 C8 165.46(14) no . . .
C5 Fe1 C9 C10 45.8(3) no . . .
C9 Fe1 C5 C1 172.70(15) no . . .
C9 Fe1 C5 C4 54.4(3) no . . .
C5 Fe1 C10 C6 83.18(11) no . . .
C5 Fe1 C10 C9 -157.52(9) no . . .
C10 Fe1 C5 C1 -155.66(9) no . . .
C10 Fe1 C5 C4 86.06(11) no . . .
C6 Fe1 C7 C6 -0.00(9) no . . .
C6 Fe1 C7 C8 -119.53(16) no . . .
C7 Fe1 C6 C6 -120.8(2) no . . 3_656
C7 Fe1 C6 C7 -0.00(9) no . . .
C7 Fe1 C6 C10 118.93(14) no . . .
C6 Fe1 C8 C7 37.65(9) no . . .
C6 Fe1 C8 C9 -81.67(10) no . . .
C8 Fe1 C6 C6 -158.39(19) no . . 3_656
C8 Fe1 C6 C7 -37.57(9) no . . .
C8 Fe1 C6 C10 81.36(10) no . . .
C6 Fe1 C9 C8 81.85(10) no . . .
C6 Fe1 C9 C10 -37.78(9) no . . .
C9 Fe1 C6 C6 157.97(19) no . . 3_656
C9 Fe1 C6 C7 -81.22(10) no . . .
C9 Fe1 C6 C10 37.71(9) no . . .
C6 Fe1 C10 C6 -0.00(9) no . . .
C6 Fe1 C10 C9 119.30(16) no . . .
C10 Fe1 C6 C6 120.3(2) no . . 3_656
C10 Fe1 C6 C7 -118.93(15) no . . .
C10 Fe1 C6 C10 -0.00(10) no . . .
C7 Fe1 C8 C7 0.00(10) no . . .
C7 Fe1 C8 C9 -119.32(17) no . . .
C8 Fe1 C7 C6 119.53(17) no . . .
C8 Fe1 C7 C8 0.00(11) no . . .
C7 Fe1 C9 C8 37.78(9) no . . .
C7 Fe1 C9 C10 -81.85(10) no . . .
C9 Fe1 C7 C6 81.99(11) no . . .
C9 Fe1 C7 C8 -37.54(10) no . . .
C7 Fe1 C10 C6 -37.96(9) no . . .
C7 Fe1 C10 C9 81.34(10) no . . .
C10 Fe1 C7 C6 37.97(9) no . . .
C10 Fe1 C7 C8 -81.56(10) no . . .
C8 Fe1 C9 C8 -0.00(10) no . . .
C8 Fe1 C9 C10 -119.62(17) no . . .
C9 Fe1 C8 C7 119.32(17) no . . .
C9 Fe1 C8 C9 0.00(11) no . . .
C8 Fe1 C10 C6 -81.93(10) no . . .
C8 Fe1 C10 C9 37.37(9) no . . .
C10 Fe1 C8 C7 81.70(11) no . . .
C10 Fe1 C8 C9 -37.62(9) no . . .
C9 Fe1 C10 C6 -119.30(17) no . . .
C9 Fe1 C10 C9 0.00(10) no . . .
C10 Fe1 C9 C8 119.62(17) no . . .
C10 Fe1 C9 C10 -0.00(10) no . . .
Br1 C1 C2 Fe1 -121.22(18) no . . .
Br1 C1 C2 C3 179.07(13) no . . .
Br1 C1 C5 Fe1 121.06(17) no . . .
Br1 C1 C5 C4 -179.31(13) no . . .
Fe1 C1 C2 Fe1 -0.0 no . . .
Fe1 C1 C2 C3 -59.71(12) no . . .
Fe1 C1 C5 Fe1 0.0 no . . .
Fe1 C1 C5 C4 59.63(12) no . . .
C2 C1 C5 Fe1 -59.59(15) no . . .
C2 C1 C5 C4 0.0(3) no . . .
C5 C1 C2 Fe1 59.46(16) no . . .
C5 C1 C2 C3 -0.3(3) no . . .
Fe1 C2 C3 Fe1 -0.0 no . . .
Fe1 C2 C3 C4 -58.45(12) no . . .
C1 C2 C3 Fe1 58.82(15) no . . .
C1 C2 C3 C4 0.4(3) no . . .
Fe1 C3 C4 Fe1 0.0 no . . .
Fe1 C3 C4 C5 -58.89(12) no . . .
C2 C3 C4 Fe1 58.53(15) no . . .
C2 C3 C4 C5 -0.4(3) no . . .
Fe1 C4 C5 Fe1 -0.0 no . . .
Fe1 C4 C5 C1 -59.10(12) no . . .
C3 C4 C5 Fe1 59.29(15) no . . .
C3 C4 C5 C1 0.2(3) no . . .
Fe1 C6 C6 Fe1 180(136563) no . 3_656 3_656
Fe1 C6 C6 C7 -91.4(3) no . 3_656 3_656
Fe1 C6 C6 C10 91.4(3) no . 3_656 3_656
Fe1 C6 C7 Fe1 0.0 no . . .
Fe1 C6 C7 C8 59.57(13) no . . .
Fe1 C6 C10 Fe1 0.0 no . . .
Fe1 C6 C10 C9 -59.35(13) no . . .
C6 C6 C7 Fe1 118.7(3) no 3_656 . .
C6 C6 C7 C8 178.27(18) no 3_656 . .
C7 C6 C6 Fe1 91.4(3) no . 3_656 3_656
C7 C6 C6 C7 180(177608) no . 3_656 3_656
C7 C6 C6 C10 2.9(4) no . 3_656 3_656
C6 C6 C10 Fe1 -118.9(3) no 3_656 . .
C6 C6 C10 C9 -178.22(18) no 3_656 . .
C10 C6 C6 Fe1 -91.4(3) no . 3_656 3_656
C10 C6 C6 C7 -2.9(4) no . 3_656 3_656
C10 C6 C6 C10 180(169047) no . 3_656 3_656
C7 C6 C10 Fe1 58.73(15) no . . .
C7 C6 C10 C9 -0.6(3) no . . .
C10 C6 C7 Fe1 -58.89(15) no . . .
C10 C6 C7 C8 0.7(3) no . . .
Fe1 C7 C8 Fe1 -0.0 no . . .
Fe1 C7 C8 C9 59.23(13) no . . .
C6 C7 C8 Fe1 -59.72(16) no . . .
C6 C7 C8 C9 -0.5(3) no . . .
Fe1 C8 C9 Fe1 -0.0 no . . .
Fe1 C8 C9 C10 59.05(13) no . . .
C7 C8 C9 Fe1 -58.95(16) no . . .
C7 C8 C9 C10 0.1(3) no . . .
Fe1 C9 C10 Fe1 0.0 no . . .
Fe1 C9 C10 C6 59.51(13) no . . .
C8 C9 C10 Fe1 -59.18(17) no . . .
C8 C9 C10 C6 0.3(3) no . . .
